data_1536237
loop_
_publ_author_name
'Johnston, M.G.'
'Harrison, W.T.A.'

_publ_section_title
;
 Two new octahedral/pyramidal frameworks containing both cation channels
 and lone-pair channels: synthesis and structures of Ba2 Mn(II) Mn2(III)
 (Se O3)6 and Pb F2 (Se O3)4
;
_journal_name_full 'Journal of Solid State Chemistry'
_journal_page_first 4680
_journal_page_last 4686
_journal_volume 177
_journal_year 2004
_chemical_formula_sum 'Ba2 Mn3 O18 Se6'
_chemical_name_systematic 'Ba2 Mn3 (Se O3)6'
_space_group_IT_number 14
_symmetry_space_group_name_Hall '-P 2ybc'
_symmetry_space_group_name_H-M 'P 1 21/c 1'
_cell_angle_alpha 90
_cell_angle_beta 94.519
_cell_angle_gamma 90
_cell_formula_units_Z 2
_cell_length_a 5.4717
_cell_length_b 9.0636
_cell_length_c 17.6586
_cell_volume 873.026
_citation_journal_id_ASTM JSSCBI
_cod_data_source_file Johnston_JSSCBI_2004_1593.cif
_cod_data_source_block Ba2Mn3O18Se6
_cod_original_cell_volume 873.0258
_cod_database_code 1536237

loop_
_symmetry_equiv_pos_as_xyz
x,y,z
-x,y+1/2,-z+1/2
-x,-y,-z
x,-y-1/2,z-1/2

loop_
_atom_site_label
_atom_site_type_symbol
_atom_site_fract_x
_atom_site_fract_y
_atom_site_fract_z
_atom_site_occupancy
_atom_site_U_iso_or_equiv
Mn2 Mn+3 0.51495 -0.00133 0.16398 1 0.0
O3 O-2 0.7189 0.0664 0.2606 1 0.0
O8 O-2 0.2825 0.9554 0.08245 1 0.0
O4 O-2 0.2375 0.3623 0.0773 1 0.0
Se3 Se+4 0.00833 0.86033 0.06694 1 0.0
Mn1 Mn+2 0 0.5 0 1 0.0
Se2 Se+4 0.49958 0.29574 0.04648 1 0.0
O6 O-2 0.7026 0.4324 0.0678 1 0.0
O5 O-2 0.6036 0.1812 0.1205 1 0.0
O2 O-2 0.2623 0.096 0.25312 1 0.0
O9 O-2 -0.1398 0.8942 0.14531 1 0.0
O7 O-2 0.0884 0.6833 0.0792 1 0.0
Se1 Se+4 0.50497 0.14602 0.31342 1 0.0
O1 O-2 0.5531 0.324 0.28145 1 0.0
Ba1 Ba+2 -0.01925 0.33191 0.203911 1 0.0
